data_4508754
loop_
_publ_author_name
'Garc\'ia-Couceiro, Urko'
'Castillo, Oscar'
'Luque, Antonio'
'Garc\'ia-Ter\'an, Juan P.'
'Beobide, Garikoitz'
'Rom\'an, Pascual'

_publ_contact_author
;
 Oscar Castillo. Departamento de Quimica Inorganica.
 Facultad de Ciencia y Tecnologia
 Universidad del Pais Vasco,  Apdo. 644, E-48080 Bilbao, Spain
;
_publ_section_title
;
 Rational Design of 2D Magnetic Metal&#x2212;Organic Coordination Polymers
 Assembled from Oxalato and Dipyridyl Spacers
;
_journal_issue 8
_journal_name_full 'Crystal Growth &amp; Design'
_journal_page_first 1839
_journal_paper_doi 10.1021/cg0601608
_journal_volume 6
_journal_year 2006
_chemical_compound_source 'synthesis as described'
_chemical_formula_moiety 'C14 H12 Fe N2 O4'
_chemical_formula_structural 'C14 H12 Fe N2 O4'
_chemical_formula_sum 'C14 H12 Fe N2 O4'
_chemical_formula_weight 328.11
_chemical_name_systematic
;
catena-[(mu-oxalato)(mu-1,2-bis(4-pyridyl)ethane)Iron(II)]
;
_space_group_IT_number 15
_symmetry_cell_setting monoclinic
_symmetry_Int_Tables_number 15
_symmetry_space_group_name_Hall '-C 2yc'
_symmetry_space_group_name_H-M 'C 1 2/c 1'
_atom_sites_solution_hydrogens geom
_atom_sites_solution_primary direct
_atom_sites_solution_secondary difmap
_audit_creation_method SHELXL97
_cell_angle_alpha 90.00
_cell_angle_beta 106.010(10)
_cell_angle_gamma 90.00
_cell_formula_units_Z 4
_cell_length_a 9.5700(10)
_cell_length_b 13.7770(10)
_cell_length_c 10.8200(10)
_cell_measurement_reflns_used 6008
_cell_measurement_temperature 293(2)
_cell_measurement_theta_max 30.08
_cell_measurement_theta_min 3.55
_cell_volume 1371.2(2)
_computing_cell_refinement 'CrysAlis CCD (Oxford Diffraction, 2003)'
_computing_data_collection 'CrysAlis CCD (Oxford Diffraction, 2003)'
_computing_data_reduction 'CrysAlis RED (Oxford Diffraction, 2003)'
_computing_molecular_graphics 'Ortep-3 (Farrugia, 1997)'
_computing_publication_material 'WinGX (Farrugia, 1999)'
_computing_structure_refinement 'SHELXL-97 (Sheldrick, 1997)'
_computing_structure_solution 'Sir92 (Altamore et al., 1993)'
_diffrn_ambient_temperature 293(2)
_diffrn_measured_fraction_theta_full 0.996
_diffrn_measured_fraction_theta_max 0.996
_diffrn_measurement_device_type Xcalibur
_diffrn_measurement_method \w
_diffrn_radiation_monochromator graphite
_diffrn_radiation_source 'fine-focus sealed tube'
_diffrn_radiation_type MoK\a
_diffrn_radiation_wavelength 0.71073
_diffrn_reflns_av_R_equivalents 0.0330
_diffrn_reflns_av_sigmaI/netI 0.0765
_diffrn_reflns_limit_h_max 13
_diffrn_reflns_limit_h_min -13
_diffrn_reflns_limit_k_max 19
_diffrn_reflns_limit_k_min -19
_diffrn_reflns_limit_l_max 9
_diffrn_reflns_limit_l_min -15
_diffrn_reflns_number 6008
_diffrn_reflns_theta_full 30.08
_diffrn_reflns_theta_max 30.08
_diffrn_reflns_theta_min 3.55
_diffrn_standards_decay_% 0
_diffrn_standards_interval_count 0
_diffrn_standards_interval_time 0
_diffrn_standards_number 0
_exptl_absorpt_coefficient_mu 1.117
_exptl_absorpt_correction_T_max 0.91406
_exptl_absorpt_correction_T_min 0.87520
_exptl_absorpt_correction_type numerical
_exptl_absorpt_process_details 'CrysAlis RED (Oxford Diffraction, 2003)'
_exptl_crystal_colour Red
_exptl_crystal_density_diffrn 1.589
_exptl_crystal_density_meas 1.60(1)
_exptl_crystal_density_method 'flotation method'
_exptl_crystal_description prismatic
_exptl_crystal_F_000 672
_exptl_crystal_size_max 0.13
_exptl_crystal_size_mid 0.10
_exptl_crystal_size_min 0.07
_refine_diff_density_max 0.616
_refine_diff_density_min -0.515
_refine_diff_density_rms 0.099
_refine_ls_extinction_method none
_refine_ls_goodness_of_fit_ref 0.965
_refine_ls_hydrogen_treatment constr
_refine_ls_matrix_type full
_refine_ls_number_parameters 89
_refine_ls_number_reflns 2012
_refine_ls_number_restraints 0
_refine_ls_restrained_S_all 0.965
_refine_ls_R_factor_all 0.1064
_refine_ls_R_factor_gt 0.0525
_refine_ls_shift/su_max 0.000
_refine_ls_shift/su_mean 0.000
_refine_ls_structure_factor_coef Fsqd
_refine_ls_weighting_details 'calc w=1/[\s^2^(Fo^2^)+(0.0634P)^2^]'
_refine_ls_weighting_scheme calc
_refine_ls_wR_factor_gt 0.1191
_refine_ls_wR_factor_ref 0.1366
_reflns_number_gt 1197
_reflns_number_total 2012
_reflns_threshold_expression >2sigma(I)
_cod_data_source_file cg0601608sup1.cif
_cod_data_source_block compound4
_cod_depositor_comments
;
The following automatic conversions were performed:

'_symmetry_cell_setting' value 'Monoclinic' changed to 'monoclinic'
according to /home/saulius/struct/CIF-dictionaries/cif_core.dic
dictionary named 'cif_core.dic' version 2.4.2 from 2011-04-26.

Automatic conversion script
Id: cif_fix_values 1891 2012-01-12 08:04:46Z andrius 
;
_cod_original_sg_symbol_H-M 'C 2/c'
_cod_database_code 4508754

loop_
_symmetry_equiv_pos_as_xyz
'x, y, z'
'-x, y, -z+1/2'
'x+1/2, y+1/2, z'
'-x+1/2, y+1/2, -z+1/2'
'-x, -y, -z'
'x, -y, z-1/2'
'-x+1/2, -y+1/2, -z'
'x+1/2, -y+1/2, z-1/2'

loop_
_atom_site_label
_atom_site_type_symbol
_atom_site_fract_x
_atom_site_fract_y
_atom_site_fract_z
_atom_site_U_iso_or_equiv
_atom_site_adp_type
_atom_site_occupancy
_atom_site_symmetry_multiplicity
_atom_site_calc_flag
_atom_site_refinement_flags
_atom_site_disorder_group
Fe1 Fe 0.0000 0.52764(4) 0.2500 0.0309(2) Uani 1 2 d S .
C1 C -0.0857(3) 0.5002(2) 0.4785(3) 0.0283(7) Uani 1 1 d . .
O1 O -0.1452(2) 0.52080(16) 0.3644(2) 0.0338(5) Uani 1 1 d . .
O2 O 0.1472(2) 0.51994(15) 0.4371(2) 0.0331(5) Uani 1 1 d . .
N11 N -0.0005(15) 0.6879(3) 0.2377(10) 0.0335(13) Uiso 0.50 1 d P -1
C12 C 0.0721(10) 0.7404(7) 0.3423(9) 0.046(2) Uiso 0.50 1 d P -1
H12 H 0.1231 0.7095 0.4176 0.055 Uiso 0.50 1 calc PR -1
C13 C 0.0685(9) 0.8424(6) 0.3342(8) 0.0447(19) Uiso 0.50 1 d P -1
H13 H 0.1102 0.8787 0.4076 0.054 Uiso 0.50 1 calc PR -1
C14 C 0.0038(8) 0.8907(4) 0.2185(5) 0.0277(14) Uiso 0.50 1 d P -1
C15 C -0.0520(9) 0.8343(6) 0.1165(8) 0.0449(19) Uiso 0.50 1 d P -1
H15 H -0.0954 0.8616 0.0365 0.054 Uiso 0.50 1 calc PR -1
C16 C -0.0444(10) 0.7375(7) 0.1311(9) 0.044(2) Uiso 0.50 1 d P -1
H16 H -0.0741 0.7012 0.0559 0.053 Uiso 0.50 1 calc PR -1
C17 C 0.0091(8) 0.9992(5) 0.2052(6) 0.0359(15) Uiso 0.50 1 d P -1
H17A H -0.0687 1.0188 0.1311 0.043 Uiso 0.50 1 calc PR -1
H17B H 0.1003 1.0163 0.1880 0.043 Uiso 0.50 1 calc PR -1
C18 C -0.0042(8) 1.0570(5) 0.3210(7) 0.0419(17) Uiso 0.50 1 d P -1
H18A H -0.0944 1.0401 0.3403 0.050 Uiso 0.50 1 calc PR -1
H18B H 0.0756 1.0405 0.3952 0.050 Uiso 0.50 1 calc PR -1
C19 C -0.0020(8) 1.1641(5) 0.2953(5) 0.0362(15) Uiso 0.50 1 d P -1
C20 C -0.1257(8) 1.2152(5) 0.2375(7) 0.0390(16) Uiso 0.50 1 d P -1
H20 H -0.2132 1.1827 0.2049 0.047 Uiso 0.50 1 calc PR -1
C21 C -0.1205(8) 1.3147(5) 0.2275(7) 0.0330(17) Uiso 0.50 1 d P -1
H21 H -0.2072 1.3478 0.1936 0.040 Uiso 0.50 1 calc PR -1
N22 N 0.0009(12) 1.3655(3) 0.2634(9) 0.0276(12) Uiso 0.50 1 d P -1
C23 C 0.1209(9) 1.3144(5) 0.3189(7) 0.0341(18) Uiso 0.50 1 d P -1
H23 H 0.2077 1.3483 0.3489 0.041 Uiso 0.50 1 calc PR -1
C24 C 0.1246(8) 1.2165(5) 0.3343(7) 0.0405(16) Uiso 0.50 1 d P -1
H24 H 0.2123 1.1852 0.3709 0.049 Uiso 0.50 1 calc PR -1

loop_
_atom_site_aniso_label
_atom_site_aniso_U_11
_atom_site_aniso_U_22
_atom_site_aniso_U_33
_atom_site_aniso_U_23
_atom_site_aniso_U_13
_atom_site_aniso_U_12
Fe1 0.0432(4) 0.0199(3) 0.0295(4) 0.000 0.0097(3) 0.000
C1 0.0324(17) 0.0223(13) 0.0290(16) -0.0016(11) 0.0062(14) 0.0020(12)
O1 0.0311(12) 0.0409(13) 0.0265(11) 0.0025(10) 0.0033(10) 0.0046(10)
O2 0.0335(12) 0.0359(12) 0.0303(12) 0.0009(10) 0.0095(10) -0.0034(10)

loop_
_atom_type_symbol
_atom_type_description
_atom_type_scat_dispersion_real
_atom_type_scat_dispersion_imag
_atom_type_scat_source
C C 0.0033 0.0016 'International Tables Vol C Tables 4.2.6.8 and 6.1.1.4'
H H 0.0000 0.0000 'International Tables Vol C Tables 4.2.6.8 and 6.1.1.4'
N N 0.0061 0.0033 'International Tables Vol C Tables 4.2.6.8 and 6.1.1.4'
O O 0.0106 0.0060 'International Tables Vol C Tables 4.2.6.8 and 6.1.1.4'
Fe Fe 0.3463 0.8444 'International Tables Vol C Tables 4.2.6.8 and 6.1.1.4'

loop_
_geom_angle_atom_site_label_1
_geom_angle_atom_site_label_2
_geom_angle_atom_site_label_3
_geom_angle
_geom_angle_site_symmetry_1
_geom_angle_site_symmetry_3
O1 Fe1 O1 174.87(12) 2 .
O1 Fe1 O2 78.99(8) 2 2
O1 Fe1 O2 100.75(8) . 2
O1 Fe1 O2 100.75(8) 2 .
O1 Fe1 O2 78.99(8) . .
O2 Fe1 O2 174.28(12) 2 .
O1 Fe1 N11 95.1(3) 2 2
O1 Fe1 N11 90.0(3) . 2
O2 Fe1 N11 95.6(3) 2 2
O2 Fe1 N11 90.1(3) . 2
O1 Fe1 N11 90.0(3) 2 .
O1 Fe1 N11 95.1(3) . .
O2 Fe1 N11 90.1(3) 2 .
O2 Fe1 N11 95.6(3) . .
N11 Fe1 N11 6.8(5) 2 .
O1 Fe1 N22 84.8(3) 2 2_545
O1 Fe1 N22 90.1(3) . 2_545
O2 Fe1 N22 84.2(3) 2 2_545
O2 Fe1 N22 90.1(3) . 2_545
N11 Fe1 N22 179.8(4) 2 2_545
N11 Fe1 N22 172.9(3) . 2_545
O1 Fe1 N22 90.1(3) 2 1_545
O1 Fe1 N22 84.8(3) . 1_545
O2 Fe1 N22 90.1(3) 2 1_545
O2 Fe1 N22 84.2(3) . 1_545
N11 Fe1 N22 172.9(3) 2 1_545
N11 Fe1 N22 179.8(4) . 1_545
N22 Fe1 N22 7.3(4) 2_545 1_545
O1 C1 O2 126.8(3) . 5_566
O1 C1 C1 116.6(3) . 5_566
O2 C1 C1 116.5(3) 5_566 5_566
C1 O1 Fe1 113.55(19) . .
C1 O2 Fe1 112.7(2) 5_566 .
C16 N11 C12 115.0(5) . .
C16 N11 Fe1 124.7(7) . .
C12 N11 Fe1 119.2(7) . .
N11 C12 C13 118.7(8) . .
N11 C12 H12 120.6 . .
C13 C12 H12 120.6 . .
C14 C13 C12 121.7(8) . .
C14 C13 H13 119.1 . .
C12 C13 H13 119.1 . .
C15 C14 C13 116.1(6) . .
C15 C14 C17 121.1(6) . .
C13 C14 C17 122.6(6) . .
C14 C15 C16 119.0(8) . .
C14 C15 H15 120.5 . .
C16 C15 H15 120.5 . .
N11 C16 C15 128.1(9) . .
N11 C16 H16 116.0 . .
C15 C16 H16 116.0 . .
C14 C17 C18 115.4(5) . .
C14 C17 H17A 108.4 . .
C18 C17 H17A 108.4 . .
C14 C17 H17B 108.4 . .
C18 C17 H17B 108.4 . .
H17A C17 H17B 107.5 . .
C19 C18 C17 110.7(5) . .
C19 C18 H18A 109.5 . .
C17 C18 H18A 109.5 . .
C19 C18 H18B 109.5 . .
C17 C18 H18B 109.5 . .
H18A C18 H18B 108.1 . .
C20 C19 C24 116.6(6) . .
C20 C19 C18 122.3(6) . .
C24 C19 C18 121.0(6) . .
C19 C20 C21 120.1(7) . .
C19 C20 H20 119.9 . .
C21 C20 H20 119.9 . .
N22 C21 C20 123.6(7) . .
N22 C21 H21 118.2 . .
C20 C21 H21 118.2 . .
C21 N22 C23 115.5(4) . .
C21 N22 Fe1 121.6(6) . 1_565
C23 N22 Fe1 122.7(6) . 1_565
N22 C23 C24 124.5(7) . .
N22 C23 H23 117.8 . .
C24 C23 H23 117.8 . .
C23 C24 C19 119.6(7) . .
C23 C24 H24 120.2 . .
C19 C24 H24 120.2 . .

loop_
_geom_bond_atom_site_label_1
_geom_bond_atom_site_label_2
_geom_bond_distance
_geom_bond_site_symmetry_2
Fe1 O1 2.102(2) 2
Fe1 O1 2.102(2) .
Fe1 O2 2.126(2) 2
Fe1 O2 2.126(2) .
Fe1 N11 2.212(4) 2
Fe1 N11 2.212(4) .
Fe1 N22 2.239(4) 2_545
Fe1 N22 2.239(4) 1_545
C1 O1 1.242(4) .
C1 O2 1.246(4) 5_566
C1 C1 1.576(6) 5_566
O2 C1 1.246(4) 5_566
N11 C16 1.306(13) .
N11 C12 1.362(14) .
C12 C13 1.407(12) .
C12 H12 0.9300 .
C13 C14 1.402(10) .
C13 H13 0.9300 .
C14 C15 1.335(10) .
C14 C17 1.505(8) .
C15 C16 1.343(12) .
C15 H15 0.9300 .
C16 H16 0.9300 .
C17 C18 1.519(8) .
C17 H17A 0.9700 .
C17 H17B 0.9700 .
C18 C19 1.504(9) .
C18 H18A 0.9700 .
C18 H18B 0.9700 .
C19 C20 1.371(9) .
C19 C24 1.373(10) .
C20 C21 1.376(10) .
C20 H20 0.9300 .
C21 N22 1.319(12) .
C21 H21 0.9300 .
N22 C23 1.340(12) .
N22 Fe1 2.239(4) 1_565
C23 C24 1.358(10) .
C23 H23 0.9300 .
C24 H24 0.9300 .

loop_
_geom_hbond_atom_site_label_D
_geom_hbond_atom_site_label_H
_geom_hbond_atom_site_label_A
_geom_hbond_distance_DH
_geom_hbond_distance_HA
_geom_hbond_distance_DA
_geom_hbond_angle_DHA
_geom_hbond_site_symmetry_A
C13 H13 O2 0.93 2.83 3.662(8) 149.4 7_566
C15 H15 O2 0.93 2.90 3.607(8) 133.5 8_465
C20 H20 O1 0.93 2.61 3.445(7) 149.7 4_455
C24 H24 O1 0.93 2.65 3.440(8) 142.6 3
